data_7105174
loop_
_publ_author_name
'Stepowska, Elzbieta'
'Jiang, Huiling'
'Song, Datong'

_publ_section_title
;
 Reversible H(2) splitting between Ru(II) and a remote carbanion in a
 zwitterionic compound.
;
_journal_issue 4
_journal_name_full 'Chemical communications (Cambridge, England)'
_journal_page_first 556
_journal_page_last 558
_journal_paper_doi 10.1039/b919606d
_journal_volume 46
_journal_year 2010
_chemical_formula_sum 'C53 H44 N4 P2 Ru'
_chemical_formula_weight 899.93
_chemical_name_systematic
;
?
;
_space_group_IT_number 14
_symmetry_cell_setting monoclinic
_symmetry_space_group_name_Hall '-P 2yn'
_symmetry_space_group_name_H-M 'P 1 21/n 1'
_atom_sites_solution_hydrogens geom
_atom_sites_solution_primary direct
_atom_sites_solution_secondary difmap
_audit_creation_method SHELXL-97
_cell_angle_alpha 90.00
_cell_angle_beta 110.4570(10)
_cell_angle_gamma 90.00
_cell_formula_units_Z 4
_cell_length_a 18.4215(5)
_cell_length_b 9.9438(2)
_cell_length_c 25.1806(7)
_cell_measurement_reflns_used 68492
_cell_measurement_temperature 150(2)
_cell_measurement_theta_max 27.50
_cell_measurement_theta_min 2.65
_cell_volume 4321.68(19)
_computing_structure_refinement 'SHELXL-97 (Sheldrick, 1997)'
_computing_structure_solution 'SHELXS-97 (Sheldrick, 1990)'
_diffrn_ambient_temperature 150(2)
_diffrn_measured_fraction_theta_full 0.999
_diffrn_measured_fraction_theta_max 0.999
_diffrn_radiation_monochromator graphite
_diffrn_radiation_source 'fine-focus sealed tube'
_diffrn_radiation_type MoK\a
_diffrn_radiation_wavelength 0.71073
_diffrn_reflns_av_R_equivalents 0.0426
_diffrn_reflns_av_sigmaI/netI 0.0285
_diffrn_reflns_limit_h_max 23
_diffrn_reflns_limit_h_min -23
_diffrn_reflns_limit_k_max 11
_diffrn_reflns_limit_k_min -12
_diffrn_reflns_limit_l_max 32
_diffrn_reflns_limit_l_min -32
_diffrn_reflns_number 68492
_diffrn_reflns_theta_full 27.50
_diffrn_reflns_theta_max 27.50
_diffrn_reflns_theta_min 2.65
_exptl_absorpt_coefficient_mu 0.479
_exptl_absorpt_correction_T_max 0.9403
_exptl_absorpt_correction_T_min 0.8371
_exptl_absorpt_correction_type multi-scan
_exptl_absorpt_process_details 'Bruker Apex2'
_exptl_crystal_colour purple
_exptl_crystal_density_diffrn 1.383
_exptl_crystal_density_method 'not measured'
_exptl_crystal_description block
_exptl_crystal_F_000 1856
_exptl_crystal_size_max 0.20
_exptl_crystal_size_mid 0.16
_exptl_crystal_size_min 0.13
_refine_diff_density_max 0.384
_refine_diff_density_min -0.378
_refine_diff_density_rms 0.054
_refine_ls_extinction_method none
_refine_ls_goodness_of_fit_ref 1.020
_refine_ls_hydrogen_treatment mixed
_refine_ls_matrix_type full
_refine_ls_number_parameters 545
_refine_ls_number_reflns 9914
_refine_ls_number_restraints 0
_refine_ls_restrained_S_all 1.020
_refine_ls_R_factor_all 0.0351
_refine_ls_R_factor_gt 0.0262
_refine_ls_shift/su_max 0.002
_refine_ls_shift/su_mean 0.000
_refine_ls_structure_factor_coef Fsqd
_refine_ls_weighting_details 'calc w=1/[\s^2^(Fo^2^)+(0.0229P)^2^+2.7788P] where P=(Fo^2^+2Fc^2^)/3'
_refine_ls_weighting_scheme calc
_refine_ls_wR_factor_gt 0.0590
_refine_ls_wR_factor_ref 0.0631
_reflns_number_gt 8445
_reflns_number_total 9914
_reflns_threshold_expression >2sigma(I)
_cod_data_source_file b919606d.txt
_cod_data_source_block 2
_cod_original_sg_symbol_H-M P2(1)/n
_cod_database_code 7105174

loop_
_symmetry_equiv_pos_as_xyz
'x, y, z'
'-x+1/2, y+1/2, -z+1/2'
'-x, -y, -z'
'x-1/2, -y-1/2, z-1/2'

loop_
_atom_site_label
_atom_site_type_symbol
_atom_site_fract_x
_atom_site_fract_y
_atom_site_fract_z
_atom_site_U_iso_or_equiv
_atom_site_adp_type
_atom_site_occupancy
_atom_site_symmetry_multiplicity
_atom_site_calc_flag
_atom_site_refinement_flags
_atom_site_disorder_assembly
_atom_site_disorder_group
Ru1 Ru 0.350490(7) 0.229909(12) 0.078779(5) 0.01616(4) Uani 1 1 d . . .
P1 P 0.41644(2) 0.16102(4) 0.172112(17) 0.01717(9) Uani 1 1 d . . .
P2 P 0.29986(2) 0.33752(4) -0.009739(17) 0.01661(9) Uani 1 1 d . . .
N1 N 0.26419(8) 0.32617(14) 0.10258(6) 0.0216(3) Uani 1 1 d . . .
N2 N 0.26025(8) 0.06214(14) 0.05582(6) 0.0205(3) Uani 1 1 d . . .
N3 N 0.42544(8) 0.13580(15) 0.05485(6) 0.0233(3) Uani 1 1 d . . .
N4 N 0.46802(9) 0.07999(17) 0.04107(7) 0.0337(4) Uani 1 1 d . . .
C1 C 0.25637(12) 0.44614(18) 0.12437(7) 0.0311(4) Uani 1 1 d . . .
H1A H 0.2976 0.5093 0.1333 0.037 Uiso 1 1 calc R . .
C1S C 0.85892(13) 0.1431(2) 0.20718(9) 0.0428(5) Uani 1 1 d . . .
H1SA H 0.8415 0.1112 0.2362 0.051 Uiso 1 1 calc R . .
C2 C 0.18730(13) 0.4799(2) 0.13422(8) 0.0395(5) Uani 1 1 d . . .
H2A H 0.1836 0.5659 0.1496 0.047 Uiso 1 1 calc R . .
C2S C 0.86754(13) 0.2797(2) 0.20084(9) 0.0442(5) Uani 1 1 d . . .
H2SA H 0.8558 0.3415 0.2255 0.053 Uiso 1 1 calc R . .
C3 C 0.12528(13) 0.3930(2) 0.12243(8) 0.0381(5) Uani 1 1 d . . .
H3A H 0.0799 0.4187 0.1296 0.046 Uiso 1 1 calc R . .
C3S C 0.89317(11) 0.3265(2) 0.15876(8) 0.0354(5) Uani 1 1 d . . .
H3SA H 0.8999 0.4202 0.1549 0.042 Uiso 1 1 calc R . .
C4 C 0.13036(11) 0.2656(2) 0.09957(8) 0.0304(4) Uani 1 1 d . . .
C4S C 0.90897(11) 0.2367(2) 0.12220(9) 0.0333(4) Uani 1 1 d . . .
H4SA H 0.9257 0.2688 0.0929 0.040 Uiso 1 1 calc R . .
C5 C 0.08421(11) 0.1486(2) 0.08149(8) 0.0362(5) Uani 1 1 d . . .
H5A H 0.0335 0.1355 0.0822 0.043 Uiso 1 1 calc R . .
C5S C 0.90032(12) 0.0999(2) 0.12848(9) 0.0363(5) Uani 1 1 d . . .
H5SA H 0.9113 0.0382 0.1034 0.044 Uiso 1 1 calc R . .
C6 C 0.12742(11) 0.0543(2) 0.06210(8) 0.0295(4) Uani 1 1 d . . .
C6S C 0.87577(12) 0.0527(2) 0.17117(9) 0.0380(5) Uani 1 1 d . . .
H6SA H 0.8705 -0.0412 0.1757 0.046 Uiso 1 1 calc R . .
C7 C 0.11843(12) -0.0775(2) 0.04015(9) 0.0386(5) Uani 1 1 d . . .
H7A H 0.0719 -0.1264 0.0342 0.046 Uiso 1 1 calc R . .
C8 C 0.17883(13) -0.1335(2) 0.02758(8) 0.0382(5) Uani 1 1 d . . .
H8A H 0.1735 -0.2227 0.0132 0.046 Uiso 1 1 calc R . .
C9 C 0.24843(11) -0.06329(18) 0.03529(8) 0.0285(4) Uani 1 1 d . . .
H9A H 0.2881 -0.1065 0.0256 0.034 Uiso 1 1 calc R . .
C10 C 0.20093(10) 0.11473(17) 0.06866(7) 0.0210(3) Uani 1 1 d . . .
C11 C 0.20278(10) 0.24270(17) 0.09132(7) 0.0219(3) Uani 1 1 d . . .
C12 C 0.52162(10) 0.19498(16) 0.19971(7) 0.0212(3) Uani 1 1 d . . .
C13 C 0.55711(11) 0.2725(2) 0.16970(8) 0.0328(4) Uani 1 1 d . . .
H13A H 0.5271 0.3077 0.1336 0.039 Uiso 1 1 calc R . .
C14 C 0.63636(12) 0.2988(2) 0.19220(9) 0.0422(5) Uani 1 1 d . . .
H14A H 0.6599 0.3518 0.1713 0.051 Uiso 1 1 calc R . .
C15 C 0.68089(11) 0.2487(2) 0.24451(9) 0.0368(5) Uani 1 1 d . . .
H15A H 0.7348 0.2675 0.2597 0.044 Uiso 1 1 calc R . .
C16 C 0.64652(11) 0.1710(2) 0.27461(9) 0.0362(5) Uani 1 1 d . . .
H16A H 0.6770 0.1358 0.3106 0.043 Uiso 1 1 calc R . .
C17 C 0.56758(11) 0.14413(19) 0.25249(8) 0.0298(4) Uani 1 1 d . . .
H17A H 0.5445 0.0905 0.2735 0.036 Uiso 1 1 calc R . .
C18 C 0.41492(9) -0.01930(16) 0.18815(7) 0.0196(3) Uani 1 1 d . . .
C19 C 0.41744(11) -0.11122(17) 0.14692(8) 0.0264(4) Uani 1 1 d . . .
H19A H 0.4172 -0.0794 0.1113 0.032 Uiso 1 1 calc R . .
C20 C 0.42031(12) -0.24842(18) 0.15734(8) 0.0315(4) Uani 1 1 d . . .
H20A H 0.4221 -0.3098 0.1289 0.038 Uiso 1 1 calc R . .
C21 C 0.42056(11) -0.29636(18) 0.20907(8) 0.0310(4) Uani 1 1 d . . .
H21A H 0.4228 -0.3904 0.2162 0.037 Uiso 1 1 calc R . .
C22 C 0.41756(10) -0.20698(18) 0.25027(8) 0.0278(4) Uani 1 1 d . . .
H22A H 0.4176 -0.2397 0.2857 0.033 Uiso 1 1 calc R . .
C23 C 0.41455(10) -0.06927(17) 0.24006(7) 0.0242(4) Uani 1 1 d . . .
H23A H 0.4122 -0.0086 0.2686 0.029 Uiso 1 1 calc R . .
C24 C 0.38297(10) 0.24169(16) 0.22477(7) 0.0208(3) Uani 1 1 d . . .
C25 C 0.42333(11) 0.34648(17) 0.25905(7) 0.0268(4) Uani 1 1 d . . .
H25A H 0.4717 0.3747 0.2572 0.032 Uiso 1 1 calc R . .
C26 C 0.39321(13) 0.4105(2) 0.29614(8) 0.0378(5) Uani 1 1 d . . .
H26A H 0.4210 0.4820 0.3194 0.045 Uiso 1 1 calc R . .
C27 C 0.32319(13) 0.3701(2) 0.29912(8) 0.0416(5) Uani 1 1 d . . .
H27A H 0.3031 0.4131 0.3247 0.050 Uiso 1 1 calc R . .
C28 C 0.28216(12) 0.2668(2) 0.26483(9) 0.0382(5) Uani 1 1 d . . .
H28A H 0.2338 0.2395 0.2668 0.046 Uiso 1 1 calc R . .
C29 C 0.31135(10) 0.20271(19) 0.22753(7) 0.0275(4) Uani 1 1 d . . .
H29A H 0.2827 0.1324 0.2039 0.033 Uiso 1 1 calc R . .
C30 C 0.19363(9) 0.34884(16) -0.03870(7) 0.0197(3) Uani 1 1 d . . .
C31 C 0.14833(11) 0.25859(19) -0.07867(9) 0.0390(5) Uani 1 1 d . . .
H31A H 0.1725 0.1928 -0.0942 0.047 Uiso 1 1 calc R . .
C32 C 0.06797(13) 0.2636(2) -0.09613(12) 0.0552(7) Uani 1 1 d . . .
H32A H 0.0378 0.2010 -0.1235 0.066 Uiso 1 1 calc R . .
C33 C 0.03183(12) 0.3578(2) -0.07426(10) 0.0454(6) Uani 1 1 d . . .
H33A H -0.0231 0.3603 -0.0862 0.054 Uiso 1 1 calc R . .
C34 C 0.07569(11) 0.4490(2) -0.03484(9) 0.0355(5) Uani 1 1 d . . .
H34A H 0.0509 0.5152 -0.0199 0.043 Uiso 1 1 calc R . .
C35 C 0.15602(10) 0.44417(19) -0.01690(7) 0.0278(4) Uani 1 1 d . . .
H35A H 0.1858 0.5067 0.0106 0.033 Uiso 1 1 calc R . .
C36 C 0.33002(9) 0.51182(16) -0.01398(7) 0.0190(3) Uani 1 1 d . . .
C37 C 0.28197(10) 0.60092(17) -0.05350(8) 0.0254(4) Uani 1 1 d . . .
H37A H 0.2310 0.5737 -0.0759 0.031 Uiso 1 1 calc R . .
C38 C 0.30748(11) 0.72882(18) -0.06060(8) 0.0287(4) Uani 1 1 d . . .
H38A H 0.2738 0.7888 -0.0874 0.034 Uiso 1 1 calc R . .
C39 C 0.38194(11) 0.76884(17) -0.02862(8) 0.0268(4) Uani 1 1 d . . .
H39A H 0.3995 0.8563 -0.0334 0.032 Uiso 1 1 calc R . .
C40 C 0.43054(11) 0.68102(19) 0.01021(8) 0.0303(4) Uani 1 1 d . . .
H40A H 0.4819 0.7080 0.0318 0.036 Uiso 1 1 calc R . .
C41 C 0.40483(10) 0.55313(18) 0.01792(7) 0.0261(4) Uani 1 1 d . . .
H41A H 0.4385 0.4939 0.0450 0.031 Uiso 1 1 calc R . .
C42 C 0.32611(10) 0.25983(16) -0.06706(7) 0.0200(3) Uani 1 1 d . . .
C43 C 0.31576(11) 0.12154(18) -0.07680(7) 0.0273(4) Uani 1 1 d . . .
H43A H 0.2928 0.0698 -0.0552 0.033 Uiso 1 1 calc R . .
C44 C 0.33867(12) 0.05868(19) -0.11782(8) 0.0329(4) Uani 1 1 d . . .
H44A H 0.3293 -0.0347 -0.1250 0.039 Uiso 1 1 calc R . .
C45 C 0.37507(11) 0.1319(2) -0.14809(8) 0.0325(4) Uani 1 1 d . . .
H45A H 0.3928 0.0882 -0.1748 0.039 Uiso 1 1 calc R . .
C46 C 0.38550(11) 0.2685(2) -0.13928(8) 0.0320(4) Uani 1 1 d . . .
H46A H 0.4098 0.3191 -0.1604 0.038 Uiso 1 1 calc R . .
C47 C 0.36046(10) 0.33278(18) -0.09951(7) 0.0245(4) Uani 1 1 d . . .
H47A H 0.3668 0.4273 -0.0944 0.029 Uiso 1 1 calc R . .
H1 H 0.4037(12) 0.356(2) 0.0981(8) 0.037(6) Uiso 1 1 d . . .

loop_
_atom_site_aniso_label
_atom_site_aniso_U_11
_atom_site_aniso_U_22
_atom_site_aniso_U_33
_atom_site_aniso_U_23
_atom_site_aniso_U_13
_atom_site_aniso_U_12
Ru1 0.01549(7) 0.01842(6) 0.01433(7) 0.00126(5) 0.00490(5) 0.00075(5)
P1 0.0161(2) 0.0202(2) 0.0148(2) 0.00130(15) 0.00486(16) 0.00021(15)
P2 0.0162(2) 0.01826(19) 0.0152(2) 0.00079(15) 0.00534(16) 0.00072(15)
N1 0.0262(8) 0.0232(7) 0.0138(7) 0.0014(5) 0.0052(6) 0.0058(6)
N2 0.0210(7) 0.0238(7) 0.0167(7) 0.0013(5) 0.0065(6) 0.0014(6)
N3 0.0201(8) 0.0289(7) 0.0199(7) 0.0035(6) 0.0057(6) -0.0010(6)
N4 0.0286(9) 0.0419(9) 0.0337(9) 0.0008(7) 0.0148(8) 0.0033(7)
C1 0.0411(12) 0.0268(9) 0.0204(9) -0.0012(7) 0.0044(8) 0.0083(8)
C1S 0.0448(13) 0.0556(14) 0.0286(11) -0.0026(9) 0.0134(10) -0.0069(10)
C2 0.0568(14) 0.0380(11) 0.0233(10) -0.0006(8) 0.0138(10) 0.0250(10)
C2S 0.0475(14) 0.0504(13) 0.0313(11) -0.0160(10) 0.0098(10) 0.0001(11)
C3 0.0415(12) 0.0538(13) 0.0252(10) 0.0107(9) 0.0195(9) 0.0256(10)
C3S 0.0289(11) 0.0330(10) 0.0341(11) -0.0069(8) -0.0019(9) -0.0018(8)
C4 0.0289(10) 0.0465(11) 0.0202(9) 0.0119(8) 0.0143(8) 0.0156(8)
C4S 0.0246(10) 0.0393(11) 0.0358(11) 0.0015(8) 0.0103(8) 0.0014(8)
C5 0.0220(10) 0.0567(13) 0.0351(11) 0.0141(9) 0.0163(9) 0.0042(9)
C5S 0.0357(11) 0.0357(10) 0.0389(11) -0.0038(9) 0.0149(9) 0.0067(9)
C6 0.0227(9) 0.0425(11) 0.0228(9) 0.0100(8) 0.0073(8) -0.0032(8)
C6S 0.0392(12) 0.0349(11) 0.0368(11) -0.0006(9) 0.0094(9) -0.0043(9)
C7 0.0312(11) 0.0441(12) 0.0356(11) 0.0048(9) 0.0057(9) -0.0163(9)
C8 0.0482(13) 0.0305(10) 0.0326(11) -0.0043(8) 0.0100(10) -0.0121(9)
C9 0.0356(11) 0.0257(9) 0.0244(9) -0.0017(7) 0.0108(8) 0.0007(8)
C10 0.0206(9) 0.0271(8) 0.0158(8) 0.0045(6) 0.0068(7) 0.0009(7)
C11 0.0219(9) 0.0296(9) 0.0154(8) 0.0060(6) 0.0082(7) 0.0066(7)
C12 0.0178(8) 0.0231(8) 0.0219(8) -0.0027(6) 0.0057(7) -0.0008(6)
C13 0.0245(10) 0.0477(11) 0.0239(9) 0.0035(8) 0.0055(8) -0.0070(8)
C14 0.0277(11) 0.0641(15) 0.0350(11) -0.0009(10) 0.0113(9) -0.0155(10)
C15 0.0170(9) 0.0521(13) 0.0374(11) -0.0118(9) 0.0047(8) -0.0057(8)
C16 0.0225(10) 0.0425(11) 0.0347(11) 0.0011(9) -0.0010(8) 0.0038(8)
C17 0.0230(10) 0.0326(10) 0.0290(10) 0.0062(8) 0.0030(8) -0.0005(7)
C18 0.0152(8) 0.0221(8) 0.0204(8) 0.0028(6) 0.0048(7) 0.0009(6)
C19 0.0305(10) 0.0267(9) 0.0239(9) 0.0031(7) 0.0121(8) 0.0016(7)
C20 0.0379(11) 0.0248(9) 0.0330(10) -0.0020(7) 0.0141(9) 0.0013(8)
C21 0.0285(10) 0.0232(9) 0.0397(11) 0.0078(8) 0.0100(8) 0.0009(7)
C22 0.0249(10) 0.0307(9) 0.0266(9) 0.0101(7) 0.0074(8) -0.0012(7)
C23 0.0234(9) 0.0279(9) 0.0213(9) 0.0031(7) 0.0077(7) -0.0008(7)
C24 0.0227(9) 0.0252(8) 0.0138(8) 0.0037(6) 0.0055(7) 0.0066(7)
C25 0.0304(10) 0.0259(9) 0.0212(9) 0.0020(7) 0.0051(8) 0.0060(7)
C26 0.0507(13) 0.0338(10) 0.0232(10) -0.0039(8) 0.0060(9) 0.0156(9)
C27 0.0529(14) 0.0504(13) 0.0242(10) 0.0050(9) 0.0170(10) 0.0292(11)
C28 0.0325(11) 0.0550(13) 0.0326(11) 0.0134(9) 0.0184(9) 0.0185(10)
C29 0.0232(9) 0.0372(10) 0.0225(9) 0.0045(7) 0.0087(7) 0.0038(8)
C30 0.0166(8) 0.0228(8) 0.0179(8) 0.0058(6) 0.0035(6) 0.0004(6)
C31 0.0246(10) 0.0301(10) 0.0497(13) -0.0099(9) -0.0027(9) 0.0017(8)
C32 0.0264(12) 0.0363(12) 0.0797(18) -0.0069(11) -0.0107(11) -0.0047(9)
C33 0.0176(10) 0.0423(12) 0.0683(16) 0.0214(11) 0.0051(10) -0.0001(9)
C34 0.0255(10) 0.0495(12) 0.0364(11) 0.0150(9) 0.0171(9) 0.0110(9)
C35 0.0229(9) 0.0393(10) 0.0216(9) 0.0021(7) 0.0082(7) 0.0039(8)
C36 0.0199(8) 0.0196(8) 0.0190(8) 0.0003(6) 0.0086(7) -0.0002(6)
C37 0.0180(9) 0.0255(9) 0.0298(10) 0.0046(7) 0.0046(7) -0.0002(7)
C38 0.0236(9) 0.0237(8) 0.0373(10) 0.0076(8) 0.0088(8) 0.0035(7)
C39 0.0285(10) 0.0217(8) 0.0329(10) 0.0009(7) 0.0139(8) -0.0031(7)
C40 0.0234(10) 0.0340(10) 0.0285(10) 0.0018(8) 0.0028(8) -0.0088(8)
C41 0.0229(9) 0.0287(9) 0.0230(9) 0.0058(7) 0.0033(7) -0.0011(7)
C42 0.0180(8) 0.0267(8) 0.0142(8) 0.0027(6) 0.0042(6) 0.0054(6)
C43 0.0366(11) 0.0263(9) 0.0203(9) 0.0021(7) 0.0117(8) 0.0048(8)
C44 0.0453(12) 0.0297(10) 0.0221(9) -0.0013(7) 0.0100(9) 0.0107(8)
C45 0.0317(11) 0.0482(12) 0.0178(9) -0.0020(8) 0.0089(8) 0.0165(9)
C46 0.0280(10) 0.0496(12) 0.0204(9) 0.0045(8) 0.0112(8) 0.0036(9)
C47 0.0219(9) 0.0320(9) 0.0194(8) 0.0014(7) 0.0071(7) 0.0012(7)

loop_
_atom_type_symbol
_atom_type_description
_atom_type_scat_dispersion_real
_atom_type_scat_dispersion_imag
_atom_type_scat_source
C C 0.0033 0.0016 'International Tables Vol C Tables 4.2.6.8 and 6.1.1.4'
H H 0.0000 0.0000 'International Tables Vol C Tables 4.2.6.8 and 6.1.1.4'
N N 0.0061 0.0033 'International Tables Vol C Tables 4.2.6.8 and 6.1.1.4'
P P 0.1023 0.0942 'International Tables Vol C Tables 4.2.6.8 and 6.1.1.4'
Ru Ru -1.2594 0.8363 'International Tables Vol C Tables 4.2.6.8 and 6.1.1.4'

loop_
_geom_angle_atom_site_label_1
_geom_angle_atom_site_label_2
_geom_angle_atom_site_label_3
_geom_angle
_geom_angle_site_symmetry_1
_geom_angle_site_symmetry_3
_geom_angle_publ_flag
N3 Ru1 N1 177.16(6) . . ?
N3 Ru1 N2 95.95(5) . . ?
N1 Ru1 N2 81.34(5) . . ?
N3 Ru1 P1 89.69(4) . . ?
N1 Ru1 P1 91.47(4) . . ?
N2 Ru1 P1 96.72(3) . . ?
N3 Ru1 P2 90.85(4) . . ?
N1 Ru1 P2 88.52(4) . . ?
N2 Ru1 P2 94.59(4) . . ?
P1 Ru1 P2 168.561(15) . . ?
C24 P1 C18 103.48(7) . . ?
C24 P1 C12 102.83(8) . . ?
C18 P1 C12 100.95(7) . . ?
C24 P1 Ru1 114.28(5) . . ?
C18 P1 Ru1 117.60(5) . . ?
C12 P1 Ru1 115.63(6) . . ?
C36 P2 C30 102.78(7) . . ?
C36 P2 C42 100.52(7) . . ?
C30 P2 C42 104.43(7) . . ?
C36 P2 Ru1 117.21(5) . . ?
C30 P2 Ru1 114.75(5) . . ?
C42 P2 Ru1 115.19(5) . . ?
C1 N1 C11 115.48(16) . . ?
C1 N1 Ru1 135.84(13) . . ?
C11 N1 Ru1 108.66(11) . . ?
C9 N2 C10 114.70(15) . . ?
C9 N2 Ru1 141.70(12) . . ?
C10 N2 Ru1 103.60(10) . . ?
N4 N3 Ru1 179.01(15) . . ?
N1 C1 C2 120.87(19) . . ?
C2S C1S C6S 120.0(2) . . ?
C3 C2 C1 122.65(18) . . ?
C3S C2S C1S 120.2(2) . . ?
C2 C3 C4 118.91(18) . . ?
C2S C3S C4S 120.0(2) . . ?
C3 C4 C5 138.67(18) . . ?
C3 C4 C11 113.51(18) . . ?
C5 C4 C11 107.82(16) . . ?
C3S C4S C5S 119.9(2) . . ?
C4 C5 C6 107.83(16) . . ?
C4S C5S C6S 120.18(19) . . ?
C7 C6 C5 138.11(18) . . ?
C7 C6 C10 114.25(17) . . ?
C5 C6 C10 107.63(17) . . ?
C5S C6S C1S 119.8(2) . . ?
C8 C7 C6 118.21(18) . . ?
C7 C8 C9 122.46(18) . . ?
N2 C9 C8 122.06(18) . . ?
N2 C10 C11 123.21(15) . . ?
N2 C10 C6 128.32(16) . . ?
C11 C10 C6 108.47(15) . . ?
N1 C11 C10 123.16(15) . . ?
N1 C11 C4 128.58(16) . . ?
C10 C11 C4 108.26(16) . . ?
C13 C12 C17 118.25(16) . . ?
C13 C12 P1 121.81(13) . . ?
C17 C12 P1 119.93(13) . . ?
C12 C13 C14 120.49(18) . . ?
C15 C14 C13 120.60(19) . . ?
C14 C15 C16 119.52(18) . . ?
C15 C16 C17 120.27(18) . . ?
C16 C17 C12 120.86(18) . . ?
C19 C18 C23 118.29(15) . . ?
C19 C18 P1 117.88(12) . . ?
C23 C18 P1 123.77(13) . . ?
C20 C19 C18 120.81(17) . . ?
C21 C20 C19 120.26(18) . . ?
C22 C21 C20 119.78(17) . . ?
C21 C22 C23 120.26(17) . . ?
C22 C23 C18 120.59(17) . . ?
C25 C24 C29 119.02(16) . . ?
C25 C24 P1 122.37(14) . . ?
C29 C24 P1 118.45(13) . . ?
C24 C25 C26 120.37(19) . . ?
C27 C26 C25 120.16(19) . . ?
C26 C27 C28 120.00(18) . . ?
C27 C28 C29 120.4(2) . . ?
C28 C29 C24 120.05(18) . . ?
C31 C30 C35 117.99(16) . . ?
C31 C30 P2 122.34(14) . . ?
C35 C30 P2 119.47(13) . . ?
C30 C31 C32 120.7(2) . . ?
C33 C32 C31 120.7(2) . . ?
C32 C33 C34 119.60(19) . . ?
C33 C34 C35 120.12(19) . . ?
C34 C35 C30 120.96(18) . . ?
C41 C36 C37 118.54(15) . . ?
C41 C36 P2 120.26(12) . . ?
C37 C36 P2 120.82(13) . . ?
C38 C37 C36 120.98(16) . . ?
C39 C38 C37 119.97(17) . . ?
C40 C39 C38 119.69(16) . . ?
C39 C40 C41 120.50(17) . . ?
C36 C41 C40 120.31(16) . . ?
C43 C42 C47 118.01(16) . . ?
C43 C42 P2 119.48(13) . . ?
C47 C42 P2 122.40(13) . . ?
C44 C43 C42 120.88(17) . . ?
C45 C44 C43 120.18(18) . . ?
C46 C45 C44 119.76(17) . . ?
C45 C46 C47 120.27(18) . . ?
C46 C47 C42 120.83(17) . . ?

loop_
_geom_bond_atom_site_label_1
_geom_bond_atom_site_label_2
_geom_bond_distance
_geom_bond_site_symmetry_2
_geom_bond_publ_flag
Ru1 N3 1.9305(15) . ?
Ru1 N1 2.1139(14) . ?
Ru1 N2 2.2823(14) . ?
Ru1 P1 2.3394(4) . ?
Ru1 P2 2.3516(4) . ?
P1 C24 1.8311(17) . ?
P1 C18 1.8403(16) . ?
P1 C12 1.8467(17) . ?
P2 C36 1.8345(16) . ?
P2 C30 1.8376(17) . ?
P2 C42 1.8445(17) . ?
N1 C1 1.342(2) . ?
N1 C11 1.351(2) . ?
N2 C9 1.339(2) . ?
N2 C10 1.349(2) . ?
N3 N4 1.111(2) . ?
C1 C2 1.419(3) . ?
C1S C2S 1.383(3) . ?
C1S C6S 1.387(3) . ?
C2 C3 1.380(3) . ?
C2S C3S 1.383(3) . ?
C3 C4 1.408(3) . ?
C3S C4S 1.385(3) . ?
C4 C5 1.419(3) . ?
C4 C11 1.438(2) . ?
C4S C5S 1.385(3) . ?
C5 C6 1.422(3) . ?
C5S C6S 1.386(3) . ?
C6 C7 1.409(3) . ?
C6 C10 1.437(2) . ?
C7 C8 1.376(3) . ?
C8 C9 1.412(3) . ?
C10 C11 1.390(2) . ?
C12 C13 1.392(2) . ?
C12 C17 1.397(2) . ?
C13 C14 1.394(3) . ?
C14 C15 1.379(3) . ?
C15 C16 1.381(3) . ?
C16 C17 1.389(3) . ?
C18 C19 1.396(2) . ?
C18 C23 1.401(2) . ?
C19 C20 1.387(2) . ?
C20 C21 1.385(3) . ?
C21 C22 1.382(3) . ?
C22 C23 1.391(2) . ?
C24 C25 1.391(2) . ?
C24 C29 1.400(2) . ?
C25 C26 1.395(3) . ?
C26 C27 1.378(3) . ?
C27 C28 1.384(3) . ?
C28 C29 1.389(3) . ?
C30 C31 1.388(2) . ?
C30 C35 1.395(2) . ?
C31 C32 1.390(3) . ?
C32 C33 1.372(3) . ?
C33 C34 1.378(3) . ?
C34 C35 1.389(3) . ?
C36 C41 1.393(2) . ?
C36 C37 1.394(2) . ?
C37 C38 1.389(2) . ?
C38 C39 1.384(3) . ?
C39 C40 1.381(3) . ?
C40 C41 1.394(2) . ?
C42 C43 1.398(2) . ?
C42 C47 1.398(2) . ?
C43 C44 1.393(2) . ?
C44 C45 1.385(3) . ?
C45 C46 1.379(3) . ?
C46 C47 1.395(2) . ?
